data_2013934
loop_
_publ_author_name
'Jose G. Trujillo-Ferrara'
'Efr\'en V. Garc\'ia-B\'aez'
'Itzia I. Padilla-Mart\'inez'
'Francisco J. Mart\'inez-Mart\'inez'
'Norberto Farfan-Garc\'ia'

_publ_section_title
;
 <i>Exo</i> Diels--Alder adducts between <i>ortho</i>- and
 <i>para</i>-<i>N</i>-acetoxyphenylmaleimides and furan
;
_journal_issue 6
_journal_name_full 'Acta Crystallographica Section C'
_journal_page_first o427
_journal_page_last o430
_journal_paper_doi 10.1107/S0108270104008224
_journal_volume 60
_journal_year 2004
_chemical_formula_moiety 'C16 H13 N O5'
_chemical_formula_sum 'C16 H13 N O5'
_chemical_formula_weight 299.27
_chemical_name_systematic
;
?
;
_space_group_IT_number 14
_symmetry_cell_setting monoclinic
_symmetry_space_group_name_Hall '-P 2ybc'
_symmetry_space_group_name_H-M 'P 1 21/c 1'
_atom_sites_solution_hydrogens geom
_atom_sites_solution_primary direct
_atom_sites_solution_secondary difmap
_audit_creation_method 'SHELXL-CIF-file updated by CIFRTF'
_cell_angle_alpha 90.00
_cell_angle_beta 102.971(2)
_cell_angle_gamma 90.00
_cell_formula_units_Z 4
_cell_length_a 8.8590(10)
_cell_length_b 12.830(2)
_cell_length_c 12.6150(10)
_cell_measurement_reflns_used 24
_cell_measurement_temperature 293(2)
_cell_measurement_theta_max 11
_cell_measurement_theta_min 10
_cell_volume 1397.2(3)
_computing_cell_refinement CAD4-express
_computing_data_collection 'CAD4-Express (Enraf Nonius, 1992)'
_computing_data_reduction 'JANA98 (Vaclav, 1998)'
_computing_molecular_graphics 'WinGX (Farrugia, 1999)'
_computing_publication_material 'SHELXL97 and RESVIEW (Schwenk, 1996)'
_computing_structure_refinement 'SHELXL97 (Sheldrick, 1997)'
_computing_structure_solution 'SHELXS97(Sheldrick, 1997)'
_diffrn_ambient_temperature 293(2)
_diffrn_detector_area_resol_mean 3
_diffrn_measured_fraction_theta_full 0.994
_diffrn_measured_fraction_theta_max 0.994
_diffrn_measurement_device_type 'Enraf-Nonius CAD4'
_diffrn_measurement_method \w/2\q
_diffrn_radiation_monochromator graphite
_diffrn_radiation_source 'fine-focus sealed tube'
_diffrn_radiation_type MoK\a
_diffrn_radiation_wavelength 0.71069
_diffrn_reflns_av_R_equivalents 0.012
_diffrn_reflns_av_sigmaI/netI 0.046
_diffrn_reflns_limit_h_max 11
_diffrn_reflns_limit_h_min -11
_diffrn_reflns_limit_k_max 16
_diffrn_reflns_limit_k_min 0
_diffrn_reflns_limit_l_max 16
_diffrn_reflns_limit_l_min 0
_diffrn_reflns_number 3024
_diffrn_reflns_theta_full 26.97
_diffrn_reflns_theta_max 26.97
_diffrn_reflns_theta_min 2.29
_diffrn_standards_decay_% 3
_diffrn_standards_interval_count 200
_diffrn_standards_interval_time 60
_diffrn_standards_number 3
_exptl_absorpt_coefficient_mu 0.107
_exptl_absorpt_correction_type none
_exptl_crystal_colour colorless
_exptl_crystal_density_diffrn 1.423
_exptl_crystal_density_method 'not measured'
_exptl_crystal_description 'square prism'
_exptl_crystal_F_000 624
_exptl_crystal_size_max 0.5
_exptl_crystal_size_mid 0.3
_exptl_crystal_size_min 0.1
_refine_diff_density_max 0.223
_refine_diff_density_min -0.217
_refine_ls_extinction_method none
_refine_ls_goodness_of_fit_ref 1.015
_refine_ls_hydrogen_treatment constr
_refine_ls_matrix_type full
_refine_ls_number_parameters 199
_refine_ls_number_reflns 3024
_refine_ls_number_restraints 0
_refine_ls_restrained_S_all 1.015
_refine_ls_R_factor_all 0.0815
_refine_ls_R_factor_gt 0.0395
_refine_ls_shift/su_max 0.000
_refine_ls_shift/su_mean 0.000
_refine_ls_structure_factor_coef Fsqd
_refine_ls_weighting_details 'calc w=1/[\s^2^(Fo^2^)+(0.0648P)^2^] where P=(Fo^2^+2Fc^2^)/3'
_refine_ls_weighting_scheme calc
_refine_ls_wR_factor_gt 0.1120
_refine_ls_wR_factor_ref 0.1265
_reflns_number_gt 1767
_reflns_number_total 3024
_reflns_threshold_expression I>2\s(I)
_cod_data_source_file bm1565.cif
_cod_data_source_block I
_cod_depositor_comments
;
The following automatic conversions were performed:
'_symmetry_cell_setting' value 'Monoclinic' changed to 'monoclinic'
according to '/home/saulius/struct/CIF-dictionaries/cif_core.dic'
dictionary named 'cif_core.dic' version 2.4.1 from 2010-06-29.

Automatic conversion script
Id: cif_fix_enum 1527 2010-12-29 10:47:43Z saulius 

The following automatic conversions were performed:

'_symmetry_cell_setting' value 'Monoclinic' changed to 'monoclinic'
according to /home/saulius/struct/CIF-dictionaries/cif_core.dic
dictionary named 'cif_core.dic' version 2.4.1 from 2010-06-29.

Automatic conversion script
Id: cif_fix_values 1715 2011-07-08 13:25:40Z adriana 
;
_cod_original_sg_symbol_H-M 'P 21/c'
_cod_database_code 2013934
_cod_database_fobs_code 2013934

loop_
_symmetry_equiv_pos_as_xyz
x,y,z
-x,1/2+y,1/2-z
-x,-y,-z
x,1/2-y,1/2+z

loop_
_atom_site_aniso_label
_atom_site_aniso_U_11
_atom_site_aniso_U_22
_atom_site_aniso_U_33
_atom_site_aniso_U_12
_atom_site_aniso_U_13
_atom_site_aniso_U_23
O1 0.0510(8) 0.0551(8) 0.0488(7) 0.0098(6) 0.0110(6) 0.0121(6)
O3 0.0460(7) 0.0456(7) 0.0632(8) -0.0074(6) 0.0139(6) -0.0094(6)
O5 0.0560(9) 0.0586(9) 0.1474(16) -0.0264(8) 0.0537(10) -0.0365(10)
O16 0.0424(7) 0.0465(7) 0.0450(6) -0.0055(6) 0.0127(5) 0.0045(5)
O17 0.0822(11) 0.0713(10) 0.0613(9) -0.0290(9) 0.0278(8) -0.0195(7)
N4 0.0303(7) 0.0352(7) 0.0505(8) -0.0018(6) 0.0154(6) 0.0004(6)
C1 0.0453(10) 0.0461(10) 0.0583(10) -0.0040(8) 0.0217(8) 0.0080(8)
C2 0.0290(8) 0.0433(9) 0.0450(9) 0.0007(7) 0.0099(7) 0.0054(7)
C3 0.0313(8) 0.0382(9) 0.0409(8) -0.0028(7) 0.0097(6) 0.0034(7)
C5 0.0405(9) 0.0360(9) 0.0665(11) -0.0057(8) 0.0247(8) -0.0008(8)
C6 0.0372(9) 0.0338(8) 0.0540(10) 0.0041(7) 0.0155(7) 0.0042(7)
C7 0.0410(10) 0.0478(10) 0.0514(10) 0.0070(8) 0.0100(8) -0.0017(8)
C8 0.0521(11) 0.0595(12) 0.0535(10) 0.0112(10) 0.0244(9) 0.0022(9)
C9 0.0469(10) 0.0712(14) 0.0624(12) 0.0036(10) 0.0298(10) 0.0042(11)
C10 0.0295(8) 0.0410(8) 0.0430(8) -0.0020(7) 0.0116(6) -0.0029(7)
C11 0.0348(8) 0.0408(9) 0.0391(8) -0.0034(7) 0.0104(7) -0.0023(7)
C12 0.0366(9) 0.0458(10) 0.0536(10) 0.0057(8) 0.0066(8) -0.0039(8)
C13 0.0352(9) 0.0670(13) 0.0560(10) 0.0027(9) 0.0166(8) -0.0132(9)
C14 0.0417(10) 0.0719(13) 0.0499(10) -0.0045(10) 0.0206(8) -0.0002(10)
C15 0.0409(10) 0.0538(11) 0.0493(10) -0.0010(8) 0.0164(8) 0.0075(8)
C17 0.0463(10) 0.0443(10) 0.0494(10) 0.0028(8) 0.0144(8) 0.0007(8)
C18 0.0677(13) 0.0686(13) 0.0545(11) 0.0023(11) 0.0256(10) 0.0140(10)

loop_
_atom_site_label
_atom_site_fract_x
_atom_site_fract_y
_atom_site_fract_z
_atom_site_U_iso_or_equiv
_atom_site_thermal_displace_type
_atom_site_calc_flag
_atom_site_refinement_flags
_atom_site_occupancy
_atom_site_type_symbol
O1 0.49533(15) 0.20117(10) 0.40385(10) 0.0517(4) Uani . . 1.000 O
O3 0.47902(14) 0.06648(10) 0.13987(11) 0.0513(4) Uani . . 1.000 O
O5 0.75555(18) 0.35679(12) 0.26498(16) 0.0825(7) Uani . . 1.000 O
O16 0.77638(13) 0.02143(10) 0.31047(9) 0.0442(4) Uani . . 1.000 O
O17 0.92242(19) 0.11933(12) 0.44083(12) 0.0698(6) Uani . . 1.000 O
N4 0.64920(15) 0.20033(10) 0.20070(11) 0.0377(4) Uani . . 1.000 N
C1 0.3540(2) 0.17664(15) 0.32589(15) 0.0483(6) Uani . . 1.000 C
C2 0.39280(19) 0.22151(13) 0.22041(13) 0.0388(5) Uani . . 1.000 C
C3 0.50446(18) 0.15109(13) 0.18062(13) 0.0365(5) Uani . . 1.000 C
C5 0.6463(2) 0.29921(13) 0.24562(16) 0.0457(6) Uani . . 1.000 C
C6 0.4870(2) 0.31903(13) 0.26490(14) 0.0408(5) Uani . . 1.000 C
C7 0.4861(2) 0.31216(14) 0.38806(15) 0.0468(6) Uani . . 1.000 C
C8 0.3207(2) 0.33437(16) 0.39648(15) 0.0531(6) Uani . . 1.000 C
C9 0.2407(2) 0.25130(17) 0.35860(16) 0.0574(7) Uani . . 1.000 C
C10 0.78422(18) 0.15391(13) 0.17741(13) 0.0373(5) Uani . . 1.000 C
C11 0.84853(18) 0.06624(13) 0.23344(13) 0.0379(5) Uani . . 1.000 C
C12 0.97745(19) 0.01889(15) 0.21066(14) 0.0459(6) Uani . . 1.000 C
C13 1.0443(2) 0.06109(16) 0.13155(16) 0.0517(6) Uani . . 1.000 C
C14 0.9822(2) 0.14950(16) 0.07573(15) 0.0529(6) Uani . . 1.000 C
C15 0.8522(2) 0.19553(15) 0.09806(14) 0.0470(6) Uani . . 1.000 C
C17 0.8240(2) 0.05535(14) 0.41477(14) 0.0461(6) Uani . . 1.000 C
C18 0.7362(3) 0.00211(17) 0.48723(16) 0.0617(7) Uani . . 1.000 C
H1A 0.32345 0.10309 0.32240 0.0580 Uiso . . 1.000 H
H2A 0.30023 0.23767 0.16397 0.0466 Uiso . . 1.000 H
H6A 0.44056 0.38363 0.23093 0.0490 Uiso . . 1.000 H
H7A 0.56627 0.35291 0.43683 0.0562 Uiso . . 1.000 H
H8A 0.28388 0.39458 0.42307 0.0636 Uiso . . 1.000 H
H9A 0.13540 0.24046 0.35298 0.0689 Uiso . . 1.000 H
H12A 1.01880 -0.04072 0.24815 0.0551 Uiso . . 1.000 H
H13A 1.13146 0.02993 0.11574 0.0621 Uiso . . 1.000 H
H14A 1.02818 0.17798 0.02295 0.0635 Uiso . . 1.000 H
H15A 0.81014 0.25459 0.05986 0.0564 Uiso . . 1.000 H
H18A 0.77172 0.02691 0.56038 0.0926 Uiso . . 1.000 H
H18B 0.75252 -0.07176 0.48525 0.0926 Uiso . . 1.000 H
H18C 0.62771 0.01694 0.46267 0.0926 Uiso . . 1.000 H

loop_
_atom_type_symbol
_atom_type_description
_atom_type_scat_dispersion_real
_atom_type_scat_dispersion_imag
_atom_type_scat_source
C C 0.0033 0.0016 'International Tables Vol C Tables 4.2.6.8 and 6.1.1.4'
H H 0.0000 0.0000 'International Tables Vol C Tables 4.2.6.8 and 6.1.1.4'
O O 0.0106 0.0060 'International Tables Vol C Tables 4.2.6.8 and 6.1.1.4'
N N 0.0061 0.0033 'International Tables Vol C Tables 4.2.6.8 and 6.1.1.4'

loop_
_geom_angle_atom_site_label_1
_geom_angle_atom_site_label_2
_geom_angle_atom_site_label_3
_geom_angle
_geom_angle_publ_flag
C1 O1 C7 96.20(13) yes
C11 O16 C17 116.68(13) yes
C3 N4 C5 112.64(14) yes
C3 N4 C10 123.44(13) yes
C5 N4 C10 123.92(14) yes
O1 C1 C2 100.23(13) no
O1 C1 C9 101.75(14) no
C2 C1 C9 106.66(15) no
C1 C2 C3 110.51(14) no
C1 C2 C6 101.22(13) no
C3 C2 C6 105.45(14) no
O3 C3 N4 124.16(15) no
O3 C3 C2 127.64(15) no
N4 C3 C2 108.19(13) no
O5 C5 N4 123.84(17) no
O5 C5 C6 127.30(17) no
N4 C5 C6 108.85(14) no
C2 C6 C5 104.77(14) no
C2 C6 C7 101.19(13) no
C5 C6 C7 111.48(15) no
O1 C7 C6 100.45(13) yes
O1 C7 C8 101.64(14) yes
C6 C7 C8 106.26(15) no
C7 C8 C9 105.86(17) no
C1 C9 C8 106.11(16) no
N4 C10 C11 120.25(14) yes
N4 C10 C15 120.60(15) yes
C11 C10 C15 119.15(16) no
O16 C11 C10 119.28(14) yes
O16 C11 C12 119.46(15) yes
C10 C11 C12 121.17(15) no
C11 C12 C13 119.17(17) no
C12 C13 C14 120.26(17) no
C13 C14 C15 120.17(17) no
C10 C15 C14 120.07(17) no
O16 C17 O17 122.51(17) yes
O16 C17 C18 110.80(15) yes
O17 C17 C18 126.69(17) yes
O1 C1 H1A 115.43 no
C2 C1 H1A 115.42 no
C9 C1 H1A 115.42 no
C1 C2 H2A 112.94 no
C3 C2 H2A 112.94 no
C6 C2 H2A 112.95 no
C2 C6 H6A 112.84 no
C5 C6 H6A 112.87 no
C7 C6 H6A 112.85 no
O1 C7 H7A 115.52 no
C6 C7 H7A 115.51 no
C8 C7 H7A 115.49 no
C7 C8 H8A 127.07 no
C9 C8 H8A 127.07 no
C1 C9 H9A 126.95 no
C8 C9 H9A 126.94 no
C11 C12 H12A 120.41 no
C13 C12 H12A 120.42 no
C12 C13 H13A 119.87 no
C14 C13 H13A 119.87 no
C13 C14 H14A 119.93 no
C15 C14 H14A 119.89 no
C10 C15 H15A 119.99 no
C14 C15 H15A 119.95 no
C17 C18 H18A 109.49 no
C17 C18 H18B 109.50 no
C17 C18 H18C 109.47 no
H18A C18 H18B 109.48 no
H18A C18 H18C 109.44 no
H18B C18 H18C 109.45 no

loop_
_geom_bond_atom_site_label_1
_geom_bond_atom_site_label_2
_geom_bond_site_symmetry_1
_geom_bond_site_symmetry_2
_geom_bond_distance
_geom_bond_publ_flag
O1 C1 . . 1.443(2) no
O1 C7 . . 1.438(2) no
O3 C3 . . 1.201(2) no
O5 C5 . . 1.198(2) no
O16 C11 . . 1.401(2) yes
O16 C17 . . 1.360(2) yes
O17 C17 . . 1.189(2) yes
N4 C3 . . 1.401(2) yes
N4 C5 . . 1.392(2) yes
N4 C10 . . 1.425(2) yes
C1 C2 . . 1.557(2) no
C1 C9 . . 1.510(3) no
C2 C3 . . 1.507(2) no
C2 C6 . . 1.538(2) yes
C5 C6 . . 1.506(3) no
C6 C7 . . 1.558(3) no
C7 C8 . . 1.520(3) no
C8 C9 . . 1.309(3) yes
C10 C11 . . 1.382(2) no
C10 C15 . . 1.386(2) no
C11 C12 . . 1.380(2) no
C12 C13 . . 1.380(3) no
C13 C14 . . 1.382(3) no
C14 C15 . . 1.378(3) no
C17 C18 . . 1.492(3) no
C1 H1A . . 0.9800 no
C2 H2A . . 0.9800 no
C6 H6A . . 0.9801 no
C7 H7A . . 0.9799 no
C8 H8A . . 0.9299 no
C9 H9A . . 0.9300 no
C12 H12A . . 0.9301 no
C13 H13A . . 0.9300 no
C14 H14A . . 0.9298 no
C15 H15A . . 0.9299 no
C18 H18A . . 0.9599 no
C18 H18B . . 0.9599 no
C18 H18C . . 0.9603 no

loop_
_geom_contact_atom_site_label_1
_geom_contact_atom_site_label_2
_geom_contact_distance
_geom_contact_site_symmetry_2
_geom_contact_publ_flag
O1 N4 3.1613(19) . no
O1 C18 3.343(3) . no
O3 C8 3.329(2) 4_554 no
O3 O16 3.0594(18) . no
O3 C11 3.221(2) . no
O3 C6 3.384(2) 2_645 no
O3 C7 3.304(2) 2_645 no
O5 C15 3.203(3) . no
O5 C12 3.113(2) 2_755 no
O5 C13 3.268(3) 2_755 no
O16 N4 2.7848(18) . no
O16 O3 3.0594(18) . no
O16 C3 3.079(2) . no
O17 C17 3.399(2) 3_756 no
O17 C15 3.243(2) 4_555 no
O17 C18 3.341(3) 3_756 no
O17 C12 3.311(2) . no
O17 C14 3.401(3) 4_555 no
O17 C10 3.303(2) . no
O1 H18C 2.6688 . no
O3 H7A 2.9036 2_645 no
O3 H6A 2.8542 2_645 no
O5 H13A 2.7431 2_755 no
O5 H12A 2.4293 2_755 no
O16 H6A 2.5771 2_645 no
O17 H9A 2.8534 1_655 no
O17 H18B 2.8860 3_756 no
O17 H14A 2.8771 4_555 no
O17 H15A 2.5556 4_555 no
N4 O1 3.1613(19) . no
N4 O16 2.7848(18) . no
N4 C17 3.358(2) . no
C1 C13 3.566(3) 1_455 no
C1 C18 3.507(3) 3_656 no
C3 O16 3.079(2) . no
C3 C8 3.594(3) 4_554 no
C6 O3 3.384(2) 2_655 no
C7 O3 3.304(2) 2_655 no
C8 C12 3.578(3) 2_655 no
C8 C11 3.561(3) 2_655 no
C8 C3 3.594(3) 4_555 no
C8 O3 3.329(2) 4_555 no
C10 O17 3.303(2) . no
C11 C8 3.561(3) 2_645 no
C11 O3 3.221(2) . no
C12 O17 3.311(2) . no
C12 C8 3.578(3) 2_645 no
C12 O5 3.113(2) 2_745 no
C13 O5 3.268(3) 2_745 no
C13 C13 3.594(3) 3_755 no
C13 C1 3.566(3) 1_655 no
C14 O17 3.401(3) 4_554 no
C15 O5 3.203(3) . no
C15 O17 3.243(2) 4_554 no
C17 O17 3.399(2) 3_756 no
C17 N4 3.358(2) . no
C18 O17 3.341(3) 3_756 no
C18 C1 3.507(3) 3_656 no
C18 O1 3.343(3) . no
C1 H18B 3.0638 3_656 no
C5 H15A 3.0745 . no
C9 H18B 3.0227 3_656 no
C11 H8A 3.0141 2_645 no
C12 H8A 2.9994 2_645 no
C13 H1A 3.0870 1_655 no
C14 H2A 3.0081 1_655 no
C15 H7A 2.9371 4_554 no
C17 H15A 3.0679 4_555 no
C18 H1A 2.9048 3_656 no
H1A C13 3.0870 1_455 no
H1A C18 2.9048 3_656 no
H1A H18A 2.4978 3_656 no
H2A C14 3.0081 1_455 no
H6A O3 2.8542 2_655 no
H6A O16 2.5771 2_655 no
H7A O3 2.9036 2_655 no
H7A C15 2.9371 4_555 no
H8A C11 3.0141 2_655 no
H8A C12 2.9994 2_655 no
H9A O17 2.8534 1_455 no
H12A O5 2.4293 2_745 no
H13A O5 2.7431 2_745 no
H14A O17 2.8771 4_554 no
H15A C5 3.0745 . no
H15A O17 2.5556 4_554 no
H15A C17 3.0679 4_554 no
H18A H1A 2.4978 3_656 no
H18B O17 2.8860 3_756 no
H18B C1 3.0638 3_656 no
H18B C9 3.0227 3_656 no
H18C O1 2.6688 . no

loop_
_geom_hbond_atom_site_label_D
_geom_hbond_atom_site_label_H
_geom_hbond_atom_site_label_A
_geom_hbond_site_symmetry_A
_geom_hbond_distance_DH
_geom_hbond_distance_HA
_geom_hbond_distance_DA
_geom_hbond_angle_DHA
_geom_hbond_publ_flag
C6 H6A O16 2_655 0.9800 2.5800 3.478(2) 153.00 yes
C12 H12A O5 2_745 0.9300 2.4300 3.113(2) 130.00 yes
C15 H15A O17 4_554 0.9300 2.5600 3.243(2) 131.00 yes

loop_
_geom_torsion_atom_site_label_1
_geom_torsion_atom_site_label_2
_geom_torsion_atom_site_label_3
_geom_torsion_atom_site_label_4
_geom_torsion
_geom_torsion_publ_flag
C7 O1 C1 C2 60.14(15) no
C7 O1 C1 C9 -49.44(16) no
C1 O1 C7 C8 49.21(15) no
C1 O1 C7 C6 -59.98(15) no
C17 O16 C11 C12 92.22(19) no
C11 O16 C17 O17 -0.4(3) no
C11 O16 C17 C18 179.29(15) no
C17 O16 C11 C10 -91.29(19) no
C3 N4 C10 C11 -65.7(2) no
C3 N4 C5 O5 -176.73(19) no
C10 N4 C3 O3 -1.7(3) no
C5 N4 C10 C11 114.37(19) no
C10 N4 C3 C2 177.32(14) no
C3 N4 C5 C6 3.5(2) no
C5 N4 C3 O3 178.22(17) no
C10 N4 C5 O5 3.2(3) no
C5 N4 C3 C2 -2.73(19) no
C10 N4 C5 C6 -176.54(14) no
C3 N4 C10 C15 113.93(18) no
C5 N4 C10 C15 -66.0(2) no
C9 C1 C2 C6 69.32(17) no
C9 C1 C2 C3 -179.33(14) no
O1 C1 C2 C3 75.00(16) no
C2 C1 C9 C8 -72.70(19) no
O1 C1 C2 C6 -36.35(16) no
O1 C1 C9 C8 31.9(2) no
C3 C2 C6 C7 -114.85(14) no
C6 C2 C3 N4 0.83(17) no
C3 C2 C6 C5 1.13(17) no
C1 C2 C6 C7 0.32(16) no
C1 C2 C3 O3 71.2(2) no
C1 C2 C6 C5 116.31(15) no
C1 C2 C3 N4 -107.77(15) no
C6 C2 C3 O3 179.84(17) no
N4 C5 C6 C7 105.87(17) no
O5 C5 C6 C2 177.5(2) no
O5 C5 C6 C7 -73.9(3) no
N4 C5 C6 C2 -2.76(19) no
C2 C6 C7 C8 -69.56(17) no
C2 C6 C7 O1 35.96(16) no
C5 C6 C7 C8 179.52(14) no
C5 C6 C7 O1 -74.96(16) no
C6 C7 C8 C9 72.94(19) no
O1 C7 C8 C9 -31.71(19) no
C7 C8 C9 C1 -0.2(2) no
C15 C10 C11 O16 -177.34(15) no
C15 C10 C11 C12 -0.9(3) no
C11 C10 C15 C14 0.1(3) no
N4 C10 C11 O16 2.3(2) no
N4 C10 C15 C14 -179.55(16) no
N4 C10 C11 C12 178.71(15) no
C10 C11 C12 C13 1.0(3) no
O16 C11 C12 C13 177.41(16) no
C11 C12 C13 C14 -0.2(3) no
C12 C13 C14 C15 -0.6(3) no
C13 C14 C15 C10 0.7(3) no
